data_7213300
loop_
_publ_author_name
'Kemperman, Gerardus J.'
'de Gelder, Rene'
'Dommerholt, Frederik J.'
'Raemakers-Franken, Petronella C.'
'Klunder, Antonius J. H.'
'Zwanenburg, Binne'

_publ_contact_author
;
        Dr. R. de Gelder
        Crystallography Department
        University of Nijmegen
        Toernooiveld 1
        6525 ED  Nijmegen
        The Netherlands
;
_publ_section_title
;
 Induced fit phenomena in clathrate structures of cephalosporins
;
_journal_issue 7
_journal_name_full 'Journal of the Chemical Society, Perkin Transactions 2'
_journal_page_first 1425
_journal_paper_doi 10.1039/b001692f
_journal_year 2000
_chemical_formula_sum 'C42 H60 N6 O21 S2'
_chemical_formula_weight 1049.08
_chemical_name_systematic
; 
Cefadroxil/2,6-dihydroxynaphthalene
;
_space_group_IT_number 19
_symmetry_cell_setting orthorhombic
_symmetry_space_group_name_Hall 'P 2ac 2ab'
_symmetry_space_group_name_H-M 'P 21 21 21'
_atom_sites_solution_hydrogens geom
_atom_sites_solution_primary direct
_atom_sites_solution_secondary difmap
_audit_creation_date 1999-05-04
_audit_creation_method 'SHELXL, adapted and expanded'
_cell_angle_alpha 90.00
_cell_angle_beta 90.00
_cell_angle_gamma 90.00
_cell_formula_units_Z 4
_cell_length_a 7.1079(18)
_cell_length_b 21.863(5)
_cell_length_c 32.306(4)
_cell_measurement_reflns_used 15
_cell_measurement_temperature 293(2)
_cell_measurement_theta_max 22.543
_cell_measurement_theta_min 18.122
_cell_volume 5020.4(18)
_computing_data_collection
;
CAD4 EXPRESS (Enraf-Nonius, 1994)
;
_computing_data_reduction
;
local programs (Smits et al., 1988),
profile analysis (Lehman & Larsen, 1974, Grant & Gabe, 1978),
EMPABS (North et al., 1968)
;
_computing_molecular_graphics
;
PLUTON (Spek, 1993),
PLATON (Spek, 1990, 1995)
;
_computing_structure_refinement 'SHELXL-97 (Sheldrick, 1997)'
_computing_structure_solution
;
DIRDIF (Beurskens et al., 1996),
PATTY (Beurskens et al., 1987)
;
_diffrn_ambient_temperature 293(2)
_diffrn_measurement_device 'Nonius CAD4'
_diffrn_measurement_method \w/2\q-scan
_diffrn_radiation_monochromator graphite
_diffrn_radiation_source 'fine-focus sealed tube'
_diffrn_radiation_type CuK\a
_diffrn_radiation_wavelength 1.54184
_diffrn_reflns_av_R_equivalents 0.0000
_diffrn_reflns_av_sigmaI/netI 0.0951
_diffrn_reflns_limit_h_max 0
_diffrn_reflns_limit_h_min -8
_diffrn_reflns_limit_k_max 0
_diffrn_reflns_limit_k_min -26
_diffrn_reflns_limit_l_max 39
_diffrn_reflns_limit_l_min 0
_diffrn_reflns_number 5384
_diffrn_reflns_theta_full 70.05
_diffrn_reflns_theta_max 70.05
_diffrn_reflns_theta_min 2.74
_diffrn_standards_decay_% 4.346
_diffrn_standards_interval_time 7200
_diffrn_standards_number 3
_exptl_absorpt_coefficient_mu 1.687
_exptl_absorpt_correction_T_max 1.012
_exptl_absorpt_correction_T_min 0.987
_exptl_absorpt_correction_type experimental
_exptl_crystal_colour 'transparent colourless'
_exptl_crystal_density_diffrn 1.388
_exptl_crystal_density_method 'not measured'
_exptl_crystal_description 'rather regular needle'
_exptl_crystal_F_000 2216
_exptl_crystal_size_max 0.28
_exptl_crystal_size_mid 0.08
_exptl_crystal_size_min 0.06
_refine_diff_density_max 0.452
_refine_diff_density_min -0.372
_refine_diff_density_rms 0.091
_refine_ls_abs_structure_Flack 0.03(6)
_refine_ls_extinction_method none
_refine_ls_goodness_of_fit_all 1.046
_refine_ls_goodness_of_fit_ref 1.046
_refine_ls_hydrogen_treatment mixed
_refine_ls_matrix_type full
_refine_ls_number_parameters 648
_refine_ls_number_reflns 5384
_refine_ls_number_restraints 0
_refine_ls_restrained_S_all 1.046
_refine_ls_R_factor_all 0.1557
_refine_ls_R_factor_gt 0.0771
_refine_ls_R_factor_obs 0.0771
_refine_ls_shift/esd_max 0.000
_refine_ls_shift/esd_mean 0.000
_refine_ls_shift/su_max 0.000
_refine_ls_shift/su_mean 0.000
_refine_ls_structure_factor_coef Fsqd
_refine_ls_weighting_details
;
w=1/[\s^2^(Fo^2^)+(0.1207P)^2^+0.0000P] where P=(Fo^2^+2Fc^2^)/3
;
_refine_ls_weighting_scheme calc
_refine_ls_wR_factor_all 0.2369
_refine_ls_wR_factor_gt 0.1898
_refine_ls_wR_factor_obs 0.1898
_refine_ls_wR_factor_ref 0.2369
_reflns_number_gt 2881
_reflns_number_observed 2881
_reflns_number_total 5384
_reflns_observed_criterion >2sigma(I)
_reflns_threshold_expression >2sigma(I)
_cod_data_source_file b001692fsup1.cif
_cod_data_source_block CODI26
_cod_depositor_comments
;
The following automatic conversions were performed:
'_publ_contact_autor' tag replaced with '_publ_contact_author'.

Automatic conversion script
Id: cif_correct_tags 1440 2010-10-19 06:21:57Z saulius 

The following automatic conversions were performed:

'_geom_bond_publ_flag' value 'Y' changed to 'y' according to
/home/saulius/struct/CIF-dictionaries/cif_core.dic dictionary named
'cif_core.dic' version 2.4.2 from 2011-04-26 (67
times).

'_geom_angle_publ_flag' value 'Y' changed to 'y' according
to /home/saulius/struct/CIF-dictionaries/cif_core.dic dictionary
named 'cif_core.dic' version 2.4.2 from 2011-04-26 (98 times).

Automatic conversion script
Id: cif_fix_values 1891 2012-01-12 08:04:46Z andrius 
;
_cod_database_code 7213300

loop_
_symmetry_equiv_pos_as_xyz
'x, y, z'
'x+1/2, -y+1/2, -z'
'-x, y+1/2, -z+1/2'
'-x+1/2, -y, z+1/2'

loop_
_atom_site_label
_atom_site_type_symbol
_atom_site_fract_x
_atom_site_fract_y
_atom_site_fract_z
_atom_site_U_iso_or_equiv
_atom_site_adp_type
_atom_site_occupancy
_atom_site_calc_flag
_atom_site_refinement_flags
S1A S -0.0107(4) -0.18384(12) -0.14667(7) 0.0541(7) Uani 1 d .
C2A C -0.0690(15) -0.1037(4) -0.1422(3) 0.051(3) Uani 1 d .
H2A H -0.1870 -0.1004 -0.1272 0.061 Uiso 1 calc R
H2B H 0.0270 -0.0841 -0.1255 0.061 Uiso 1 calc R
C3A C -0.0875(13) -0.0682(4) -0.1826(3) 0.046(2) Uani 1 d .
C4A C -0.1181(15) -0.0937(4) -0.2195(3) 0.046(2) Uani 1 d .
N5A N -0.1428(11) -0.1579(3) -0.2221(2) 0.0386(18) Uani 1 d .
C6A C -0.1758(14) -0.1995(4) -0.1880(3) 0.044(2) Uani 1 d .
H6A H -0.3072 -0.2009 -0.1788 0.053 Uiso 1 calc R
C7A C -0.1206(14) -0.2526(4) -0.2175(3) 0.044(2) Uani 1 d .
H7A H -0.2304 -0.2770 -0.2255 0.053 Uiso 1 calc R
C8A C -0.0828(14) -0.2005(4) -0.2485(3) 0.043(2) Uani 1 d .
C9A C -0.1430(18) -0.0596(5) -0.2601(3) 0.055(3) Uani 1 d .
C10A C -0.0774(18) 0.0004(4) -0.1757(3) 0.063(3) Uani 1 d .
H10A H -0.1477 0.0210 -0.1970 0.095 Uiso 1 calc R
H10B H 0.0515 0.0135 -0.1768 0.095 Uiso 1 calc R
H10C H -0.1296 0.0102 -0.1492 0.095 Uiso 1 calc R
O11A O -0.0381(11) -0.0134(3) -0.2656(2) 0.064(2) Uani 1 d .
O12A O -0.2621(14) -0.0790(4) -0.2844(2) 0.085(3) Uani 1 d .
O13A O -0.0139(12) -0.1988(3) -0.28287(17) 0.0604(19) Uani 1 d .
N14A N 0.0356(12) -0.2901(3) -0.2079(2) 0.049(2) Uani 1 d .
H14A H 0.1469 -0.2759 -0.2121 0.058 Uiso 1 calc R
C15A C 0.0182(15) -0.3453(4) -0.1928(3) 0.043(2) Uani 1 d .
O16A O -0.1320(11) -0.3717(3) -0.1877(2) 0.067(2) Uani 1 d .
C17A C 0.2007(15) -0.3767(4) -0.1807(3) 0.044(2) Uani 1 d .
H17A H 0.2878 -0.3734 -0.2041 0.052 Uiso 1 calc R
N18A N 0.1685(14) -0.4423(3) -0.1725(2) 0.059(2) Uani 1 d .
H18A H 0.1201 -0.4599 -0.1949 0.089 Uiso 1 calc R
H18B H 0.0888 -0.4464 -0.1514 0.089 Uiso 1 calc R
H18C H 0.2772 -0.4602 -0.1662 0.089 Uiso 1 calc R
C19A C 0.2960(13) -0.3476(4) -0.1428(3) 0.040(2) Uani 1 d .
C20A C 0.1907(16) -0.3385(5) -0.1066(3) 0.052(3) Uani 1 d .
H20A H 0.0631 -0.3479 -0.1060 0.062 Uiso 1 calc R
C21A C 0.2801(15) -0.3154(5) -0.0715(3) 0.054(3) Uani 1 d .
H21A H 0.2111 -0.3074 -0.0477 0.065 Uiso 1 calc R
C22A C 0.4734(15) -0.3042(4) -0.0723(3) 0.053(3) Uani 1 d .
C23A C 0.5709(16) -0.3121(5) -0.1082(4) 0.067(3) Uani 1 d .
H23A H 0.6981 -0.3023 -0.1091 0.081 Uiso 1 calc R
C24A C 0.4835(16) -0.3344(5) -0.1428(3) 0.063(3) Uani 1 d .
H24A H 0.5533 -0.3406 -0.1668 0.075 Uiso 1 calc R
O25A O 0.5654(13) -0.2854(3) -0.0372(2) 0.076(2) Uani 1 d .
H25A H 0.5680 -0.2479 -0.0365 0.114 Uiso 1 calc R
S1B S 0.4922(4) -0.07013(12) 0.42861(7) 0.0600(7) Uani 1 d .
C2B C 0.5738(15) -0.0061(4) 0.4599(3) 0.053(3) Uani 1 d .
H2C H 0.6950 0.0072 0.4494 0.063 Uiso 1 calc R
H2D H 0.4865 0.0277 0.4565 0.063 Uiso 1 calc R
C3B C 0.5933(15) -0.0197(4) 0.5059(3) 0.051(2) Uani 1 d .
C4B C 0.6184(14) -0.0747(4) 0.5216(3) 0.041(2) Uani 1 d .
N5B N 0.6326(11) -0.1261(3) 0.4955(2) 0.0401(18) Uani 1 d .
C6B C 0.6513(14) -0.1260(4) 0.4505(2) 0.047(2) Uani 1 d .
H6B H 0.7816 -0.1206 0.4413 0.056 Uiso 1 calc R
C7B C 0.5894(14) -0.1931(4) 0.4509(3) 0.048(2) Uani 1 d .
H7B H 0.6930 -0.2212 0.4447 0.058 Uiso 1 calc R
C8B C 0.5628(15) -0.1834(4) 0.4970(3) 0.045(2) Uani 1 d .
C9B C 0.6317(17) -0.0898(4) 0.5672(3) 0.047(2) Uani 1 d .
C10B C 0.5954(19) 0.0391(5) 0.5324(4) 0.073(4) Uani 1 d .
H10D H 0.6054 0.0283 0.5612 0.110 Uiso 1 calc R
H10E H 0.4811 0.0615 0.5280 0.110 Uiso 1 calc R
H10F H 0.7010 0.0639 0.5247 0.110 Uiso 1 calc R
O11B O 0.4876(13) -0.0829(4) 0.5883(2) 0.074(2) Uani 1 d .
O12B O 0.7847(11) -0.1079(3) 0.5800(2) 0.061(2) Uani 1 d .
O13B O 0.5003(12) -0.2140(3) 0.52518(19) 0.0577(18) Uani 1 d .
N14B N 0.4220(11) -0.2081(3) 0.4291(2) 0.050(2) Uani 1 d .
H14B H 0.3176 -0.1919 0.4369 0.060 Uiso 1 calc R
C15B C 0.4212(14) -0.2471(4) 0.3962(2) 0.041(2) Uani 1 d .
O16B O 0.5608(10) -0.2716(4) 0.3826(2) 0.062(2) Uani 1 d .
C17B C 0.2232(14) -0.2581(4) 0.3775(3) 0.041(2) Uani 1 d .
H17B H 0.1326 -0.2634 0.4001 0.050 Uiso 1 calc R
N18B N 0.2382(12) -0.3168(3) 0.3540(2) 0.046(2) Uani 1 d .
H18D H 0.3386 -0.3155 0.3375 0.070 Uiso 1 calc R
H18E H 0.1352 -0.3221 0.3387 0.070 Uiso 1 calc R
H18F H 0.2498 -0.3478 0.3716 0.070 Uiso 1 calc R
C19B C 0.1549(13) -0.2071(4) 0.3492(3) 0.039(2) Uani 1 d .
C20B C 0.2799(15) -0.1746(4) 0.3247(3) 0.051(3) Uani 1 d .
H20B H 0.4086 -0.1817 0.3267 0.062 Uiso 1 calc R
C21B C 0.2117(17) -0.1316(5) 0.2971(3) 0.055(3) Uani 1 d .
H21B H 0.2959 -0.1079 0.2820 0.066 Uiso 1 calc R
C22B C 0.0216(17) -0.1234(4) 0.2915(3) 0.051(3) Uani 1 d .
C23B C -0.0977(18) -0.1556(5) 0.3169(4) 0.068(3) Uani 1 d .
H23B H -0.2265 -0.1487 0.3149 0.082 Uiso 1 calc R
C24B C -0.0336(15) -0.1977(5) 0.3451(3) 0.059(3) Uani 1 d .
H24B H -0.1182 -0.2195 0.3613 0.070 Uiso 1 calc R
O25B O -0.0511(11) -0.0835(3) 0.2636(2) 0.067(2) Uani 1 d .
H25B H 0.0346 -0.0644 0.2526 0.101 Uiso 1 calc R
O30 O -0.1005(14) -0.4773(4) -1.0332(2) 0.077(2) Uani 1 d .
H30 H -0.1243 -0.5140 -1.0331 0.116 Uiso 1 calc R
O31 O -0.0810(12) -0.3900(4) -0.8013(2) 0.071(2) Uani 1 d .
H31A H -0.1411 -0.4124 -0.7858 0.107 Uiso 1 calc R
C30 C -0.0930(18) -0.4559(6) -0.9930(3) 0.066(3) Uani 1 d .
C31 C -0.1058(18) -0.3919(5) -0.9885(4) 0.070(3) Uani 1 d .
H31 H -0.1198 -0.3674 -1.0118 0.084 Uiso 1 calc R
C32 C -0.0977(19) -0.3654(5) -0.9500(4) 0.072(3) Uani 1 d .
H32 H -0.1008 -0.3231 -0.9472 0.086 Uiso 1 calc R
C33 C -0.0845(14) -0.4040(5) -0.9143(3) 0.052(3) Uani 1 d .
C34 C -0.0754(13) -0.4674(4) -0.9197(3) 0.046(2) Uani 1 d .
C35 C -0.0778(15) -0.4931(5) -0.9600(3) 0.052(3) Uani 1 d .
H35 H -0.0690 -0.5352 -0.9636 0.062 Uiso 1 calc R
C36 C -0.0645(16) -0.4790(5) -0.8456(3) 0.062(3) Uani 1 d .
H36 H -0.0549 -0.5039 -0.8224 0.074 Uiso 1 calc R
C37 C -0.0776(15) -0.4152(5) -0.8410(3) 0.054(3) Uani 1 d .
C38 C -0.0850(15) -0.3787(5) -0.8745(3) 0.053(3) Uani 1 d .
H38 H -0.0905 -0.3365 -0.8711 0.063 Uiso 1 calc R
C39 C -0.0659(17) -0.5045(5) -0.8846(3) 0.063(3) Uani 1 d .
H39 H -0.0604 -0.5467 -0.8876 0.076 Uiso 1 calc R
O40 O -0.1142(11) -0.2669(3) -0.7717(2) 0.073(2) Uani 1 d .
O50 O -0.8679(12) -0.0981(3) -0.4561(2) 0.072(2) Uani 1 d .
O60 O 0.0884(11) -0.1639(3) -0.5312(2) 0.0598(19) Uani 1 d .
O70 O -0.5008(18) -0.0088(4) -0.3419(3) 0.127(4) Uani 1 d .
O80 O 0.3348(11) -0.0147(4) -0.2589(2) 0.070(2) Uani 1 d .
O90 O -0.6099(15) -0.2863(6) -0.9652(3) 0.136(5) Uani 1 d .
O100 O -0.129(2) -0.4731(6) -0.1177(3) 0.158(6) Uani 1 d .
O110 O -0.557(2) -0.1588(5) -0.3008(4) 0.157(6) Uani 1 d .
O120 O -0.857(3) -0.1023(9) -0.3444(4) 0.232(9) Uani 1 d .

loop_
_atom_site_aniso_label
_atom_site_aniso_U_11
_atom_site_aniso_U_22
_atom_site_aniso_U_33
_atom_site_aniso_U_23
_atom_site_aniso_U_13
_atom_site_aniso_U_12
S1A 0.0497(15) 0.0674(15) 0.0450(12) 0.0108(11) -0.0112(13) -0.0004(15)
C2A 0.044(6) 0.069(7) 0.038(5) -0.004(5) -0.002(5) -0.007(5)
C3A 0.027(5) 0.059(6) 0.052(5) -0.004(5) -0.009(4) 0.001(5)
C4A 0.043(6) 0.045(5) 0.050(5) -0.001(4) -0.009(5) 0.000(5)
N5A 0.038(4) 0.039(4) 0.038(4) 0.002(3) -0.007(4) 0.004(4)
C6A 0.038(5) 0.052(6) 0.043(5) 0.015(4) -0.010(4) -0.012(5)
C7A 0.038(6) 0.046(5) 0.049(5) 0.007(4) -0.002(5) 0.001(5)
C8A 0.045(6) 0.048(5) 0.037(5) 0.001(4) -0.005(5) -0.003(5)
C9A 0.069(8) 0.048(6) 0.047(6) 0.002(5) -0.006(6) 0.005(6)
C10A 0.070(8) 0.058(6) 0.062(6) -0.018(5) 0.001(6) -0.015(6)
O11A 0.066(5) 0.058(4) 0.069(5) 0.018(4) -0.017(4) -0.012(4)
O12A 0.108(8) 0.079(5) 0.069(5) 0.025(4) -0.043(5) -0.026(5)
O13A 0.081(5) 0.067(4) 0.033(3) -0.002(3) 0.005(4) 0.011(5)
N14A 0.038(5) 0.039(4) 0.070(5) 0.016(4) -0.005(4) -0.004(4)
C15A 0.041(6) 0.051(6) 0.038(4) 0.008(4) 0.002(5) 0.001(5)
O16A 0.045(5) 0.068(5) 0.089(6) 0.026(4) 0.010(4) -0.001(4)
C17A 0.049(6) 0.039(5) 0.043(5) 0.000(4) 0.000(5) 0.010(5)
N18A 0.071(7) 0.044(5) 0.063(5) -0.008(4) -0.016(5) 0.013(5)
C19A 0.034(5) 0.042(5) 0.045(5) 0.000(4) -0.003(4) 0.013(4)
C20A 0.050(6) 0.065(7) 0.041(5) -0.016(5) 0.002(5) 0.005(6)
C21A 0.043(6) 0.060(6) 0.060(6) -0.012(5) 0.009(5) 0.015(5)
C22A 0.041(6) 0.046(6) 0.072(7) -0.008(5) -0.004(6) 0.000(5)
C23A 0.039(6) 0.078(8) 0.085(8) -0.013(7) 0.003(6) -0.013(6)
C24A 0.041(6) 0.078(8) 0.068(7) -0.003(6) 0.009(6) -0.007(6)
O25A 0.071(6) 0.069(5) 0.088(5) -0.016(4) -0.032(5) -0.005(5)
S1B 0.0569(17) 0.0785(18) 0.0446(12) 0.0183(12) -0.0101(14) -0.0045(17)
C2B 0.038(6) 0.054(6) 0.065(6) 0.021(5) -0.008(5) -0.003(5)
C3B 0.045(6) 0.052(6) 0.057(6) 0.002(5) 0.000(5) 0.001(5)
C4B 0.036(5) 0.045(5) 0.042(5) 0.001(4) -0.007(4) -0.008(5)
N5B 0.047(5) 0.041(4) 0.032(4) 0.000(3) 0.001(4) 0.001(4)
C6B 0.027(5) 0.081(7) 0.032(5) 0.004(5) -0.001(4) 0.005(5)
C7B 0.036(5) 0.057(6) 0.051(5) -0.017(5) -0.010(5) 0.002(5)
C8B 0.058(7) 0.048(5) 0.031(4) 0.004(4) -0.013(5) -0.002(5)
C9B 0.058(7) 0.043(5) 0.040(5) -0.007(5) -0.003(5) -0.001(5)
C10B 0.078(9) 0.046(6) 0.096(9) 0.003(6) -0.002(8) -0.011(7)
O11B 0.069(5) 0.102(6) 0.049(4) -0.004(4) 0.012(4) 0.004(5)
O12B 0.057(5) 0.078(5) 0.047(4) 0.014(4) -0.001(4) 0.001(4)
O13B 0.076(5) 0.049(4) 0.048(4) 0.000(3) -0.008(4) -0.006(4)
N14B 0.031(4) 0.064(5) 0.056(5) -0.025(4) -0.002(4) 0.014(4)
C15B 0.041(6) 0.046(5) 0.035(4) -0.007(4) 0.005(4) 0.005(5)
O16B 0.044(4) 0.093(5) 0.049(4) -0.024(4) 0.002(3) 0.022(4)
C17B 0.041(6) 0.043(5) 0.039(5) -0.003(4) 0.007(4) 0.004(5)
N18B 0.059(5) 0.045(4) 0.035(4) 0.002(3) -0.003(4) -0.006(4)
C19B 0.037(5) 0.042(5) 0.040(5) -0.005(4) -0.003(4) -0.008(5)
C20B 0.044(6) 0.047(6) 0.063(6) 0.008(5) -0.004(5) -0.003(5)
C21B 0.058(7) 0.053(6) 0.054(6) 0.004(5) 0.006(6) -0.004(6)
C22B 0.060(7) 0.043(5) 0.050(5) -0.002(4) -0.004(6) -0.015(6)
C23B 0.047(7) 0.057(7) 0.100(9) 0.018(7) -0.023(7) -0.001(6)
C24B 0.036(6) 0.073(7) 0.067(7) 0.021(6) 0.003(5) 0.008(6)
O25B 0.064(5) 0.066(5) 0.071(5) 0.018(4) -0.029(4) -0.008(4)
O30 0.087(7) 0.085(5) 0.060(5) 0.001(4) -0.003(5) 0.004(6)
O31 0.065(6) 0.088(6) 0.061(4) -0.012(4) 0.000(4) -0.011(5)
C30 0.055(8) 0.084(8) 0.060(7) 0.001(6) 0.004(6) -0.005(7)
C31 0.067(9) 0.065(7) 0.078(8) 0.021(6) 0.002(7) 0.001(7)
C32 0.067(9) 0.061(7) 0.087(8) 0.005(6) 0.000(8) -0.005(7)
C33 0.032(5) 0.059(6) 0.064(6) 0.013(5) 0.006(5) -0.003(5)
C34 0.025(5) 0.049(6) 0.064(6) 0.010(5) -0.005(5) 0.009(5)
C35 0.044(6) 0.055(6) 0.056(6) -0.003(5) -0.002(5) 0.008(5)
C36 0.058(7) 0.071(7) 0.056(6) 0.000(6) -0.003(6) 0.006(6)
C37 0.036(6) 0.067(7) 0.060(6) -0.002(6) -0.004(5) -0.007(5)
C38 0.038(6) 0.046(6) 0.075(7) -0.002(5) -0.007(6) -0.002(5)
C39 0.061(8) 0.063(7) 0.065(6) 0.007(5) -0.001(6) 0.006(6)
O40 0.050(5) 0.076(5) 0.093(5) 0.007(4) 0.004(4) 0.021(4)
O50 0.072(6) 0.080(5) 0.063(4) 0.000(4) 0.010(4) 0.003(5)
O60 0.049(4) 0.056(4) 0.074(5) 0.003(4) 0.012(4) 0.008(4)
O70 0.166(11) 0.131(8) 0.084(6) -0.043(5) 0.018(7) -0.090(9)
O80 0.065(5) 0.077(5) 0.067(5) -0.020(4) 0.002(4) 0.004(5)
O90 0.073(7) 0.242(13) 0.093(6) -0.066(8) -0.014(6) 0.040(9)
O100 0.176(13) 0.219(13) 0.079(6) 0.051(8) 0.000(8) -0.099(12)
O110 0.204(15) 0.108(7) 0.158(10) 0.013(7) 0.123(11) 0.015(9)
O120 0.234(19) 0.34(2) 0.118(9) 0.004(12) -0.011(11) -0.172(19)

loop_
_atom_type_symbol
_atom_type_description
_atom_type_scat_dispersion_real
_atom_type_scat_dispersion_imag
_atom_type_scat_source
C C 0.0181 0.0091 'International Tables Vol C Tables 4.2.6.8 and 6.1.1.4'
H H 0.0000 0.0000 'International Tables Vol C Tables 4.2.6.8 and 6.1.1.4'
N N 0.0311 0.0180 'International Tables Vol C Tables 4.2.6.8 and 6.1.1.4'
O O 0.0492 0.0322 'International Tables Vol C Tables 4.2.6.8 and 6.1.1.4'
S S 0.3331 0.5567 'International Tables Vol C Tables 4.2.6.8 and 6.1.1.4'

loop_
_geom_angle_atom_site_label_1
_geom_angle_atom_site_label_2
_geom_angle_atom_site_label_3
_geom_angle
_geom_angle_publ_flag
C2A S1A C6A 95.4(4) y
C3A C2A S1A 116.3(7) y
C4A C3A C10A 123.4(9) y
C4A C3A C2A 124.6(9) y
C10A C3A C2A 111.9(8) y
C3A C4A N5A 119.2(8) y
C3A C4A C9A 125.9(9) y
N5A C4A C9A 114.7(8) y
C8A N5A C4A 133.8(8) y
C8A N5A C6A 95.7(7) y
C4A N5A C6A 126.6(7) y
N5A C6A C7A 87.8(6) y
N5A C6A S1A 109.7(6) y
C7A C6A S1A 115.5(7) y
N14A C7A C8A 115.7(8) y
N14A C7A C6A 119.8(8) y
C8A C7A C6A 83.7(6) y
O13A C8A N5A 133.8(9) y
O13A C8A C7A 133.5(9) y
N5A C8A C7A 92.6(7) y
O12A C9A O11A 126.2(9) y
O12A C9A C4A 117.5(10) y
O11A C9A C4A 116.3(9) y
C15A N14A C7A 122.8(9) y
O16A C15A N14A 124.6(10) y
O16A C15A C17A 119.7(8) y
N14A C15A C17A 115.6(9) y
N18A C17A C15A 110.6(8) y
N18A C17A C19A 109.2(7) y
C15A C17A C19A 113.3(8) y
C24A C19A C20A 119.5(10) y
C24A C19A C17A 121.1(9) y
C20A C19A C17A 119.2(9) y
C21A C20A C19A 119.0(10) y
C20A C21A C22A 119.9(10) y
C23A C22A O25A 119.9(10) y
C23A C22A C21A 119.6(10) y
O25A C22A C21A 120.5(10) y
C22A C23A C24A 120.7(10) y
C19A C24A C23A 121.2(11) y
C6B S1B C2B 95.9(4) y
C3B C2B S1B 114.9(7) y
C4B C3B C2B 124.6(9) y
C4B C3B C10B 122.9(9) y
C2B C3B C10B 112.4(8) y
C3B C4B N5B 120.5(8) y
C3B C4B C9B 125.8(9) y
N5B C4B C9B 113.7(7) y
C8B N5B C4B 133.9(8) y
C8B N5B C6B 94.1(7) y
C4B N5B C6B 126.9(7) y
N5B C6B C7B 87.9(7) y
N5B C6B S1B 109.5(6) y
C7B C6B S1B 118.1(7) y
N14B C7B C8B 114.6(9) y
N14B C7B C6B 117.2(8) y
C8B C7B C6B 84.8(7) y
O13B C8B N5B 132.4(8) y
O13B C8B C7B 134.8(9) y
N5B C8B C7B 92.8(7) y
O12B C9B O11B 125.8(9) y
O12B C9B C4B 117.0(10) y
O11B C9B C4B 117.1(10) y
C15B N14B C7B 122.3(8) y
O16B C15B N14B 123.9(9) y
O16B C15B C17B 122.2(7) y
N14B C15B C17B 114.0(8) y
N18B C17B C19B 110.3(7) y
N18B C17B C15B 105.5(7) y
C19B C17B C15B 114.2(8) y
C24B C19B C20B 119.8(10) y
C24B C19B C17B 118.9(9) y
C20B C19B C17B 120.9(9) y
C21B C20B C19B 119.5(10) y
C22B C21B C20B 121.1(10) y
O25B C22B C23B 119.5(11) y
O25B C22B C21B 123.0(10) y
C23B C22B C21B 117.5(10) y
C24B C23B C22B 122.3(11) y
C19B C24B C23B 119.5(11) y
C35 C30 O30 122.8(10) y
C35 C30 C31 121.7(11) y
O30 C30 C31 115.5(10) y
C32 C31 C30 120.6(11) y
C31 C32 C33 118.9(10) y
C34 C33 C38 120.3(9) y
C34 C33 C32 119.2(10) y
C38 C33 C32 120.5(10) y
C39 C34 C33 118.6(10) y
C39 C34 C35 121.2(9) y
C33 C34 C35 120.3(9) y
C30 C35 C34 119.3(10) y
C39 C36 C37 119.8(10) y
C38 C37 O31 120.2(10) y
C38 C37 C36 120.6(10) y
O31 C37 C36 119.3(9) y
C37 C38 C33 120.2(9) y
C36 C39 C34 120.5(10) y

loop_
_geom_bond_atom_site_label_1
_geom_bond_atom_site_label_2
_geom_bond_distance
_geom_bond_publ_flag
S1A C2A 1.806(10) y
S1A C6A 1.809(9) y
C2A C3A 1.526(13) y
C3A C4A 1.332(12) y
C3A C10A 1.520(13) y
C4A N5A 1.417(11) y
C4A C9A 1.520(13) y
N5A C8A 1.332(11) y
N5A C6A 1.451(10) y
C6A C7A 1.552(13) y
C7A N14A 1.414(12) y
C7A C8A 1.542(12) y
C8A O13A 1.214(10) y
C9A O12A 1.229(12) y
C9A O11A 1.269(12) y
N14A C15A 1.308(11) y
C15A O16A 1.225(12) y
C15A C17A 1.519(13) y
C17A N18A 1.477(12) y
C17A C19A 1.537(13) y
C19A C24A 1.364(14) y
C19A C20A 1.402(13) y
C20A C21A 1.393(14) y
C21A C22A 1.396(14) y
C22A C23A 1.361(15) y
C22A O25A 1.371(12) y
C23A C24A 1.370(15) y
S1B C6B 1.809(10) y
S1B C2B 1.822(10) y
C2B C3B 1.521(13) y
C3B C4B 1.318(12) y
C3B C10B 1.545(14) y
C4B N5B 1.409(11) y
C4B C9B 1.512(12) y
N5B C8B 1.348(11) y
N5B C6B 1.460(10) y
C6B C7B 1.532(13) y
C7B N14B 1.421(12) y
C7B C8B 1.518(12) y
C8B O13B 1.212(10) y
C9B O12B 1.229(12) y
C9B O11B 1.239(13) y
N14B C15B 1.360(10) y
C15B O16B 1.211(11) y
C15B C17B 1.551(14) y
C17B N18B 1.495(11) y
C17B C19B 1.521(13) y
C19B C24B 1.362(14) y
C19B C20B 1.387(13) y
C20B C21B 1.384(14) y
C21B C22B 1.375(16) y
C22B O25B 1.358(11) y
C22B C23B 1.373(15) y
C23B C24B 1.372(13) y
O30 C30 1.383(13) y
O31 C37 1.398(11) y
C30 C35 1.344(14) y
C30 C31 1.409(15) y
C31 C32 1.372(15) y
C32 C33 1.432(14) y
C33 C34 1.400(13) y
C33 C38 1.402(14) y
C34 C39 1.393(13) y
C34 C35 1.420(13) y
C36 C39 1.378(14) y
C36 C37 1.404(14) y
C37 C38 1.344(13) y
